data_7223604
loop_
_publ_author_name
'Ge, Feijie'
'Dan, Yi'
'Al-Khafaji, Yahya'
'Prior, Timothy J.'
'Jiang, Long'
'Elsegood, Mark Robert James'
'Redshaw, Carl'

_publ_section_title
;
 Vanadyl phenolate complexes for ring opening homo- and co-polymerisation
 of &#xF065;epsilon-caprolactone, L-lactide and rac-lactide
;
_journal_name_full 'RSC Adv.'
_journal_paper_doi 10.1039/C5RA24816G
_journal_year 2015
_chemical_formula_moiety 'C71 H102 O8 V2, 3(C H2 Cl2)'
_chemical_formula_sum 'C74 H108 Cl6 O8 V2'
_chemical_formula_weight 1440.18
_chemical_name_systematic
; 
 ? 
;
_space_group_crystal_system monoclinic
_space_group_IT_number 14
_space_group_name_Hall '-P 2yn'
_space_group_name_H-M_alt 'P 1 21/n 1'
_symmetry_space_group_name_Hall '-P 2yn'
_symmetry_space_group_name_H-M 'P 1 21/n 1'
_atom_sites_solution_hydrogens geom
_atom_sites_solution_primary direct
_atom_sites_solution_secondary difmap
_audit_creation_method SHELXL-2014/7
_audit_update_record
;
2015-06-02 deposited with the CCDC.
2015-12-18 downloaded from the CCDC.
;
_cell_angle_alpha 90
_cell_angle_beta 103.682(7)
_cell_angle_gamma 90
_cell_formula_units_Z 4
_cell_length_a 21.479(15)
_cell_length_b 14.382(9)
_cell_length_c 25.952(18)
_cell_measurement_reflns_used 10927
_cell_measurement_temperature 100(2)
_cell_measurement_theta_max 26.7
_cell_measurement_theta_min 1.7
_cell_volume 7789(9)
_computing_cell_refinement
; 
Rigaku CrystalClear-SM Expert 3.1 b26 
;
_computing_data_collection
; 
Rigaku CrystalClear-SM Expert 3.1 b26 
;
_computing_data_reduction
; 
Rigaku CrystalClear-SM Expert 3.1 b26 
;
_computing_molecular_graphics 'Bruker SHELXTL'
_computing_publication_material 'Bruker SHELXTL'
_computing_structure_refinement 'SHELXL-2014/7 (Sheldrick, 2014)'
_computing_structure_solution 'SHELXS-97 (Sheldrick, 2008)'
_diffrn_ambient_temperature 100(2)
_diffrn_detector 'CCD plate'
_diffrn_detector_area_resol_mean 28.5714
_diffrn_detector_type 'Rigaku Saturn724+ (2x2 bin mode)'
_diffrn_measured_fraction_theta_full 0.990
_diffrn_measured_fraction_theta_max 0.990
_diffrn_measurement_device 'four-circle \k goniometer'
_diffrn_measurement_device_type CrystalLogic
_diffrn_measurement_method 'profile data from \w-scans'
_diffrn_radiation_collimation 'Confocal mirrors'
_diffrn_radiation_monochromator 'double crystal silicon'
_diffrn_radiation_type synchrotron
_diffrn_radiation_wavelength 0.6889
_diffrn_reflns_av_R_equivalents 0.1961
_diffrn_reflns_av_unetI/netI 0.1227
_diffrn_reflns_laue_measured_fraction_full 0.990
_diffrn_reflns_laue_measured_fraction_max 0.990
_diffrn_reflns_limit_h_max 23
_diffrn_reflns_limit_h_min -23
_diffrn_reflns_limit_k_max 12
_diffrn_reflns_limit_k_min -15
_diffrn_reflns_limit_l_max 28
_diffrn_reflns_limit_l_min -28
_diffrn_reflns_number 50396
_diffrn_reflns_point_group_measured_fraction_full 0.990
_diffrn_reflns_point_group_measured_fraction_max 0.990
_diffrn_reflns_theta_full 22.500
_diffrn_reflns_theta_max 22.500
_diffrn_reflns_theta_min 2.315
_diffrn_source 'DLS Station I19'
_exptl_absorpt_coefficient_mu 0.460
_exptl_absorpt_correction_T_max 0.982
_exptl_absorpt_correction_T_min 0.947
_exptl_absorpt_correction_type multi-scan
_exptl_absorpt_process_details
; 
 ? 
;
_exptl_crystal_colour orange
_exptl_crystal_density_diffrn 1.228
_exptl_crystal_description plate
_exptl_crystal_F_000 3056
_exptl_crystal_size_max 0.120
_exptl_crystal_size_mid 0.050
_exptl_crystal_size_min 0.040
_refine_diff_density_max 0.783
_refine_diff_density_min -0.669
_refine_diff_density_rms 0.092
_refine_ls_extinction_method none
_refine_ls_goodness_of_fit_ref 1.034
_refine_ls_hydrogen_treatment constr
_refine_ls_matrix_type full
_refine_ls_number_parameters 889
_refine_ls_number_reflns 11066
_refine_ls_number_restraints 701
_refine_ls_restrained_S_all 1.020
_refine_ls_R_factor_all 0.1854
_refine_ls_R_factor_gt 0.1279
_refine_ls_shift/su_max 0.000
_refine_ls_shift/su_mean 0.000
_refine_ls_structure_factor_coef Fsqd
_refine_ls_weighting_details 'w=1/[\s^2^(Fo^2^)+(0.1902P)^2^+15.8389P] where P=(Fo^2^+2Fc^2^)/3'
_refine_ls_weighting_scheme calc
_refine_ls_wR_factor_gt 0.3218
_refine_ls_wR_factor_ref 0.3700
_reflns_Friedel_coverage 0.000
_reflns_number_gt 6500
_reflns_number_total 11066
_reflns_threshold_expression 'I > 2\s(I)'
_cod_data_source_file c5ra24816g2.cif
_cod_data_source_block 5_3
_cod_depositor_comments
;
The following automatic conversions were performed:

'_exptl_absorpt_correction_type' value 'Multi-scan' changed to
'multi-scan' according to
/usr/data/users/saulius/crontab/automatic-downloads/rss-feeds/RSC/lib/dictionaries/cif_core.dic
dictionary named 'cif_core.dic' version 2.4.2 from 2011-04-26.

Automatic conversion script
Id: cif_fix_values 4268 2015-11-12 08:31:59Z antanas 
;
_cod_database_code 7223604
_shelx_shelxl_version_number 2014/7
_shelx_space_group_comment
; 
The symmetry employed for this shelxl refinement is uniquely defined 
by the following loop, which should always be used as a source of 
symmetry information in preference to the above space-group names. 
They are only intended as comments. 
;
_shelx_estimated_absorpt_t_min 0.947
_shelx_estimated_absorpt_t_max 0.982

loop_
_space_group_symop_operation_xyz
'x, y, z'
'-x+1/2, y+1/2, -z+1/2'
'-x, -y, -z'
'x-1/2, -y-1/2, z-1/2'

loop_
_atom_site_label
_atom_site_type_symbol
_atom_site_fract_x
_atom_site_fract_y
_atom_site_fract_z
_atom_site_U_iso_or_equiv
_atom_site_adp_type
_atom_site_occupancy
_atom_site_site_symmetry_order
_atom_site_calc_flag
_atom_site_refinement_flags_posn
_atom_site_refinement_flags_adp
_atom_site_refinement_flags_occupancy
_atom_site_disorder_assembly
_atom_site_disorder_group
V1 V 0.70848(7) 0.55085(10) 0.92170(5) 0.0583(5) Uani 1 1 d . . . . .
O1 O 0.7506(3) 0.5165(5) 0.9767(3) 0.0814(19) Uani 1 1 d . . . . .
V2 V 0.37170(7) 0.18373(10) 0.64611(6) 0.0600(5) Uani 1 1 d . . . . .
O7 O 0.3031(3) 0.2281(5) 0.6372(3) 0.0815(18) Uani 1 1 d . . . . .
O2 O 0.7593(3) 0.5579(4) 0.87548(19) 0.0570(14) Uani 1 1 d . . . . .
O3 O 0.6429(3) 0.4717(4) 0.9022(2) 0.0594(15) Uani 1 1 d . . . . .
O4 O 0.4148(2) 0.2188(4) 0.7110(2) 0.0595(15) Uani 1 1 d . . . . .
O5 O 0.4081(2) 0.2282(4) 0.5956(2) 0.0552(14) Uani 1 1 d . . . . .
C1 C 0.7935(4) 0.4894(5) 0.8545(3) 0.0473(18) Uani 1 1 d . . . . .
C2 C 0.8609(4) 0.4954(6) 0.8632(3) 0.057(2) Uani 1 1 d . . . . .
C3 C 0.8893(4) 0.4238(6) 0.8396(3) 0.055(2) Uani 1 1 d . . . . .
H3 H 0.9346 0.4238 0.8454 0.066 Uiso 1 1 calc R U . . .
C4 C 0.8557(4) 0.3532(5) 0.8085(3) 0.0485(19) Uani 1 1 d . . . . .
C5 C 0.7895(4) 0.3541(5) 0.7998(3) 0.0464(18) Uani 1 1 d . . . . .
H5 H 0.7653 0.3065 0.7787 0.056 Uiso 1 1 calc R U . . .
C6 C 0.7572(3) 0.4235(5) 0.8212(3) 0.0449(18) Uani 1 1 d . . . . .
C7 C 0.9007(5) 0.5759(7) 0.8946(4) 0.073(3) Uani 1 1 d . . . . .
C8 C 0.8746(6) 0.6712(8) 0.8698(4) 0.093(3) Uani 1 1 d . . . . .
H8A H 0.9036 0.7211 0.8864 0.140 Uiso 1 1 calc R U . . .
H8B H 0.8319 0.6820 0.8758 0.140 Uiso 1 1 calc R U . . .
H8C H 0.8721 0.6702 0.8316 0.140 Uiso 1 1 calc R U . . .
C9 C 0.8958(5) 0.5744(7) 0.9537(4) 0.084(3) Uani 1 1 d . . . . .
H9A H 0.9197 0.6271 0.9726 0.125 Uiso 1 1 calc R U . . .
H9B H 0.9138 0.5162 0.9704 0.125 Uiso 1 1 calc R U . . .
H9C H 0.8507 0.5791 0.9551 0.125 Uiso 1 1 calc R U . . .
C10 C 0.9721(5) 0.5718(9) 0.8933(4) 0.096(4) Uani 1 1 d . . . . .
H10A H 0.9760 0.5751 0.8565 0.143 Uiso 1 1 calc R U . . .
H10B H 0.9908 0.5133 0.9093 0.143 Uiso 1 1 calc R U . . .
H10C H 0.9949 0.6243 0.9134 0.143 Uiso 1 1 calc R U . . .
C11 C 0.8916(4) 0.2777(6) 0.7845(3) 0.062(2) Uani 1 1 d D U . . .
C12 C 0.9379(7) 0.2232(11) 0.8290(6) 0.087(4) Uani 0.674(11) 1 d D U P A 1
H12A H 0.9137 0.1949 0.8526 0.131 Uiso 0.674(11) 1 calc R U P A 1
H12B H 0.9592 0.1743 0.8132 0.131 Uiso 0.674(11) 1 calc R U P A 1
H12C H 0.9701 0.2657 0.8494 0.131 Uiso 0.674(11) 1 calc R U P A 1
C13 C 0.9296(7) 0.3210(9) 0.7483(6) 0.074(4) Uani 0.674(11) 1 d D U P A 1
H13A H 0.9585 0.3685 0.7679 0.111 Uiso 0.674(11) 1 calc R U P A 1
H13B H 0.9547 0.2728 0.7358 0.111 Uiso 0.674(11) 1 calc R U P A 1
H13C H 0.9001 0.3498 0.7179 0.111 Uiso 0.674(11) 1 calc R U P A 1
C14 C 0.8464(7) 0.2034(9) 0.7535(7) 0.085(4) Uani 0.674(11) 1 d D U P A 1
H14A H 0.8217 0.1751 0.7767 0.127 Uiso 0.674(11) 1 calc R U P A 1
H14B H 0.8170 0.2324 0.7230 0.127 Uiso 0.674(11) 1 calc R U P A 1
H14C H 0.8716 0.1554 0.7410 0.127 Uiso 0.674(11) 1 calc R U P A 1
C12X C 0.9630(8) 0.3023(18) 0.7948(11) 0.067(6) Uani 0.326(11) 1 d D U P A 2
H12D H 0.9679 0.3630 0.7791 0.100 Uiso 0.326(11) 1 calc R U P A 2
H12E H 0.9815 0.3047 0.8331 0.100 Uiso 0.326(11) 1 calc R U P A 2
H12F H 0.9853 0.2549 0.7788 0.100 Uiso 0.326(11) 1 calc R U P A 2
C13X C 0.8647(12) 0.2754(19) 0.7240(7) 0.071(6) Uani 0.326(11) 1 d D U P A 2
H13D H 0.8694 0.3370 0.7092 0.106 Uiso 0.326(11) 1 calc R U P A 2
H13E H 0.8884 0.2295 0.7083 0.106 Uiso 0.326(11) 1 calc R U P A 2
H13F H 0.8193 0.2584 0.7161 0.106 Uiso 0.326(11) 1 calc R U P A 2
C14X C 0.8853(13) 0.1844(13) 0.8090(11) 0.067(6) Uani 0.326(11) 1 d D U P A 2
H14D H 0.8399 0.1677 0.8028 0.100 Uiso 0.326(11) 1 calc R U P A 2
H14E H 0.9078 0.1374 0.7929 0.100 Uiso 0.326(11) 1 calc R U P A 2
H14F H 0.9041 0.1872 0.8472 0.100 Uiso 0.326(11) 1 calc R U P A 2
C15 C 0.6838(3) 0.4240(5) 0.8093(3) 0.0408(17) Uani 1 1 d . . . . .
H15 H 0.6717 0.4858 0.8217 0.049 Uiso 1 1 calc R U . . .
C16 C 0.6375(3) 0.3777(5) 0.8886(3) 0.0489(19) Uani 1 1 d . . . . .
C17 C 0.6078(4) 0.3142(6) 0.9166(3) 0.056(2) Uani 1 1 d . . . . .
C18 C 0.6041(4) 0.2227(6) 0.8987(3) 0.056(2) Uani 1 1 d . . . . .
H18 H 0.5861 0.1776 0.9176 0.067 Uiso 1 1 calc R U . . .
C19 C 0.6257(4) 0.1926(6) 0.8538(3) 0.052(2) Uani 1 1 d . . . . .
C20 C 0.6534(4) 0.2591(5) 0.8279(3) 0.0469(18) Uani 1 1 d . . . . .
H20 H 0.6693 0.2405 0.7983 0.056 Uiso 1 1 calc R U . . .
C21 C 0.6588(3) 0.3506(6) 0.8429(3) 0.0453(18) Uani 1 1 d . . . . .
C22 C 0.5786(4) 0.3456(6) 0.9633(3) 0.064(2) Uani 1 1 d . . . . .
C23 C 0.6294(5) 0.3867(8) 1.0092(3) 0.081(3) Uani 1 1 d . . . . .
H23A H 0.6606 0.3385 1.0244 0.121 Uiso 1 1 calc R U . . .
H23B H 0.6088 0.4099 1.0366 0.121 Uiso 1 1 calc R U . . .
H23C H 0.6514 0.4380 0.9961 0.121 Uiso 1 1 calc R U . . .
C24 C 0.5482(5) 0.2616(7) 0.9855(4) 0.087(3) Uani 1 1 d . . . . .
H24A H 0.5810 0.2141 0.9978 0.131 Uiso 1 1 calc R U . . .
H24B H 0.5138 0.2356 0.9574 0.131 Uiso 1 1 calc R U . . .
H24C H 0.5306 0.2821 1.0151 0.131 Uiso 1 1 calc R U . . .
C25 C 0.5246(5) 0.4175(7) 0.9419(4) 0.073(3) Uani 1 1 d . . . . .
H25A H 0.5016 0.4310 0.9694 0.110 Uiso 1 1 calc R U . . .
H25B H 0.4947 0.3918 0.9106 0.110 Uiso 1 1 calc R U . . .
H25C H 0.5435 0.4749 0.9321 0.110 Uiso 1 1 calc R U . . .
C26 C 0.6152(4) 0.0935(6) 0.8325(4) 0.065(2) Uani 1 1 d . U . . .
C27 C 0.5796(6) 0.0311(7) 0.8647(4) 0.091(3) Uani 1 1 d . U . . .
H27A H 0.5721 -0.0302 0.8478 0.136 Uiso 1 1 calc R U . . .
H27B H 0.5385 0.0597 0.8656 0.136 Uiso 1 1 calc R U . . .
H27C H 0.6058 0.0241 0.9009 0.136 Uiso 1 1 calc R U . . .
C28 C 0.5690(5) 0.0979(7) 0.7757(4) 0.084(3) Uani 1 1 d . U . . .
H28A H 0.5889 0.1350 0.7522 0.126 Uiso 1 1 calc R U . . .
H28B H 0.5283 0.1265 0.7780 0.126 Uiso 1 1 calc R U . . .
H28C H 0.5610 0.0348 0.7614 0.126 Uiso 1 1 calc R U . . .
C29 C 0.6786(5) 0.0516(7) 0.8291(5) 0.099(3) Uani 1 1 d . U . . .
H29A H 0.6978 0.0894 0.8055 0.148 Uiso 1 1 calc R U . . .
H29B H 0.6717 -0.0118 0.8151 0.148 Uiso 1 1 calc R U . . .
H29C H 0.7075 0.0500 0.8645 0.148 Uiso 1 1 calc R U . . .
C30 C 0.6508(3) 0.4187(5) 0.7504(3) 0.0482(18) Uani 1 1 d . . . . .
C31 C 0.5868(3) 0.3914(5) 0.7350(3) 0.0429(17) Uani 1 1 d . . . . .
H31 H 0.5658 0.3710 0.7613 0.051 Uiso 1 1 calc R U . . .
C32 C 0.5525(3) 0.3930(5) 0.6819(3) 0.0451(18) Uani 1 1 d . . . . .
C33 C 0.5847(4) 0.4238(6) 0.6441(3) 0.058(2) Uani 1 1 d . . . . .
H33 H 0.5621 0.4274 0.6079 0.069 Uiso 1 1 calc R U . . .
C34 C 0.6492(4) 0.4493(6) 0.6582(3) 0.057(2) Uani 1 1 d . . . . .
H34 H 0.6711 0.4665 0.6319 0.069 Uiso 1 1 calc R U . . .
C35 C 0.6810(4) 0.4491(5) 0.7120(3) 0.054(2) Uani 1 1 d . . . . .
H35 H 0.7240 0.4703 0.7223 0.065 Uiso 1 1 calc R U . . .
C36 C 0.4839(3) 0.3558(6) 0.6682(3) 0.0499(19) Uani 1 1 d . . . . .
H36 H 0.4874 0.2865 0.6673 0.060 Uiso 1 1 calc R U . . .
C37 C 0.4168(4) 0.3072(6) 0.7337(3) 0.054(2) Uani 1 1 d . . . . .
C38 C 0.3892(4) 0.3238(6) 0.7768(4) 0.060(2) Uani 1 1 d . . . . .
C39 C 0.3914(4) 0.4145(7) 0.7945(3) 0.066(2) Uani 1 1 d . . . . .
H39 H 0.3721 0.4277 0.8231 0.080 Uiso 1 1 calc R U . . .
C40 C 0.4204(4) 0.4900(6) 0.7729(3) 0.062(2) Uani 1 1 d . . . . .
C41 C 0.4488(4) 0.4676(6) 0.7322(3) 0.055(2) Uani 1 1 d . . . . .
H41 H 0.4696 0.5156 0.7175 0.066 Uiso 1 1 calc R U . . .
C42 C 0.4487(3) 0.3781(6) 0.7114(3) 0.0503(19) Uani 1 1 d . . . . .
C43 C 0.3595(4) 0.2449(6) 0.8047(3) 0.066(2) Uani 1 1 d . . . . .
C44 C 0.2965(5) 0.2093(8) 0.7668(4) 0.086(3) Uani 1 1 d . . . . .
H44A H 0.2764 0.1628 0.7852 0.130 Uiso 1 1 calc R U . . .
H44B H 0.3065 0.1811 0.7353 0.130 Uiso 1 1 calc R U . . .
H44C H 0.2670 0.2615 0.7560 0.130 Uiso 1 1 calc R U . . .
C45 C 0.4073(5) 0.1669(7) 0.8221(4) 0.079(3) Uani 1 1 d . . . . .
H45A H 0.4448 0.1907 0.8479 0.119 Uiso 1 1 calc R U . . .
H45B H 0.4207 0.1423 0.7912 0.119 Uiso 1 1 calc R U . . .
H45C H 0.3873 0.1172 0.8383 0.119 Uiso 1 1 calc R U . . .
C46 C 0.3403(5) 0.2826(8) 0.8545(4) 0.087(3) Uani 1 1 d . . . . .
H46A H 0.3227 0.2319 0.8720 0.131 Uiso 1 1 calc R U . . .
H46B H 0.3078 0.3313 0.8441 0.131 Uiso 1 1 calc R U . . .
H46C H 0.3781 0.3086 0.8791 0.131 Uiso 1 1 calc R U . . .
C47 C 0.4260(6) 0.5891(7) 0.7953(4) 0.083(3) Uani 1 1 d . U . . .
C48 C 0.3886(8) 0.6018(9) 0.8383(6) 0.133(5) Uani 1 1 d . U . . .
H48A H 0.3425 0.5995 0.8221 0.199 Uiso 1 1 calc R U . . .
H48B H 0.3994 0.6621 0.8557 0.199 Uiso 1 1 calc R U . . .
H48C H 0.3999 0.5520 0.8647 0.199 Uiso 1 1 calc R U . . .
C49 C 0.3990(6) 0.6583(7) 0.7501(5) 0.094(3) Uani 1 1 d . U . . .
H49A H 0.4229 0.6524 0.7224 0.141 Uiso 1 1 calc R U . . .
H49B H 0.4033 0.7219 0.7641 0.141 Uiso 1 1 calc R U . . .
H49C H 0.3536 0.6446 0.7350 0.141 Uiso 1 1 calc R U . . .
C50 C 0.4964(6) 0.6124(7) 0.8180(4) 0.088(3) Uani 1 1 d . U . . .
H50A H 0.5162 0.5636 0.8428 0.132 Uiso 1 1 calc R U . . .
H50B H 0.4997 0.6721 0.8366 0.132 Uiso 1 1 calc R U . . .
H50C H 0.5185 0.6166 0.7891 0.132 Uiso 1 1 calc R U . . .
C51 C 0.4085(3) 0.3188(5) 0.5780(3) 0.0483(19) Uani 1 1 d . . . . .
C52 C 0.3730(4) 0.3450(6) 0.5257(3) 0.053(2) Uani 1 1 d . . . . .
C53 C 0.3734(4) 0.4402(6) 0.5142(3) 0.055(2) Uani 1 1 d . . . . .
H53 H 0.3498 0.4602 0.4803 0.066 Uiso 1 1 calc R U . . .
C54 C 0.4057(4) 0.5073(6) 0.5488(3) 0.055(2) Uani 1 1 d . . . . .
C55 C 0.4411(4) 0.4773(6) 0.5982(3) 0.053(2) Uani 1 1 d . . . . .
H55 H 0.4643 0.5218 0.6224 0.064 Uiso 1 1 calc R U . . .
C56 C 0.4433(3) 0.3855(6) 0.6129(3) 0.0479(19) Uani 1 1 d . . . . .
C57 C 0.3387(4) 0.2754(6) 0.4848(3) 0.068(2) Uani 1 1 d . . . . .
C58 C 0.2798(5) 0.2347(8) 0.5012(4) 0.094(3) Uani 1 1 d . . . . .
H58A H 0.2938 0.2003 0.5346 0.141 Uiso 1 1 calc R U . . .
H58B H 0.2569 0.1926 0.4735 0.141 Uiso 1 1 calc R U . . .
H58C H 0.2511 0.2854 0.5061 0.141 Uiso 1 1 calc R U . . .
C59 C 0.3127(6) 0.3181(8) 0.4306(4) 0.096(4) Uani 1 1 d . . . . .
H59A H 0.2811 0.3660 0.4330 0.144 Uiso 1 1 calc R U . . .
H59B H 0.2922 0.2696 0.4057 0.144 Uiso 1 1 calc R U . . .
H59C H 0.3479 0.3461 0.4179 0.144 Uiso 1 1 calc R U . . .
C60 C 0.3830(6) 0.1949(7) 0.4770(4) 0.093(3) Uani 1 1 d . . . . .
H60A H 0.4192 0.2197 0.4643 0.140 Uiso 1 1 calc R U . . .
H60B H 0.3589 0.1511 0.4508 0.140 Uiso 1 1 calc R U . . .
H60C H 0.3990 0.1627 0.5108 0.140 Uiso 1 1 calc R U . . .
C61 C 0.4058(4) 0.6110(6) 0.5329(3) 0.065(2) Uani 1 1 d . U . . .
C62 C 0.3557(5) 0.6326(7) 0.4824(4) 0.074(2) Uani 1 1 d . U . . .
H62A H 0.3135 0.6123 0.4864 0.111 Uiso 1 1 calc R U . . .
H62B H 0.3663 0.5997 0.4526 0.111 Uiso 1 1 calc R U . . .
H62C H 0.3548 0.6997 0.4758 0.111 Uiso 1 1 calc R U . . .
C63 C 0.4731(5) 0.6362(8) 0.5239(4) 0.086(3) Uani 1 1 d . U . . .
H63A H 0.4727 0.7005 0.5114 0.129 Uiso 1 1 calc R U . . .
H63B H 0.4834 0.5943 0.4974 0.129 Uiso 1 1 calc R U . . .
H63C H 0.5054 0.6296 0.5574 0.129 Uiso 1 1 calc R U . . .
C64 C 0.3916(6) 0.6711(7) 0.5776(4) 0.089(3) Uani 1 1 d . U . . .
H64A H 0.3927 0.7370 0.5682 0.134 Uiso 1 1 calc R U . . .
H64B H 0.4239 0.6592 0.6106 0.134 Uiso 1 1 calc R U . . .
H64C H 0.3490 0.6556 0.5828 0.134 Uiso 1 1 calc R U . . .
O6 O 0.6760(3) 0.6598(4) 0.9274(2) 0.0763(17) Uani 1 1 d D U . . .
C65 C 0.6660(6) 0.7249(8) 0.9676(4) 0.068(3) Uani 0.745(14) 1 d D U P B 1
C66 C 0.6627(9) 0.8199(9) 0.9404(6) 0.103(5) Uani 0.745(14) 1 d D U P B 1
H66A H 0.6560 0.8684 0.9651 0.155 Uiso 0.745(14) 1 calc R U P B 1
H66B H 0.7029 0.8317 0.9300 0.155 Uiso 0.745(14) 1 calc R U P B 1
H66C H 0.6270 0.8204 0.9089 0.155 Uiso 0.745(14) 1 calc R U P B 1
C67 C 0.6059(7) 0.6974(12) 0.9826(6) 0.106(5) Uani 0.745(14) 1 d D U P B 1
H67A H 0.5978 0.7400 1.0097 0.160 Uiso 0.745(14) 1 calc R U P B 1
H67B H 0.5700 0.7001 0.9512 0.160 Uiso 0.745(14) 1 calc R U P B 1
H67C H 0.6102 0.6338 0.9966 0.160 Uiso 0.745(14) 1 calc R U P B 1
C68 C 0.7221(7) 0.7231(11) 1.0153(5) 0.077(4) Uani 0.745(14) 1 d D U P B 1
H68A H 0.7145 0.7673 1.0419 0.115 Uiso 0.745(14) 1 calc R U P B 1
H68B H 0.7269 0.6603 1.0305 0.115 Uiso 0.745(14) 1 calc R U P B 1
H68C H 0.7613 0.7404 1.0045 0.115 Uiso 0.745(14) 1 calc R U P B 1
C65X C 0.6637(14) 0.7503(15) 0.9482(11) 0.088(6) Uani 0.255(14) 1 d D U P B 2
C66X C 0.7012(19) 0.8201(19) 0.9229(16) 0.086(8) Uani 0.255(14) 1 d D U P B 2
H66D H 0.6949 0.8829 0.9354 0.129 Uiso 0.255(14) 1 calc R U P B 2
H66E H 0.7469 0.8045 0.9327 0.129 Uiso 0.255(14) 1 calc R U P B 2
H66F H 0.6858 0.8177 0.8842 0.129 Uiso 0.255(14) 1 calc R U P B 2
C67X C 0.5939(15) 0.771(3) 0.9342(17) 0.098(8) Uani 0.255(14) 1 d D U P B 2
H67D H 0.5865 0.8324 0.9485 0.147 Uiso 0.255(14) 1 calc R U P B 2
H67E H 0.5782 0.7721 0.8955 0.147 Uiso 0.255(14) 1 calc R U P B 2
H67F H 0.5708 0.7237 0.9493 0.147 Uiso 0.255(14) 1 calc R U P B 2
C68X C 0.693(2) 0.749(3) 1.0073(11) 0.101(8) Uani 0.255(14) 1 d D U P B 2
H68D H 0.6858 0.8093 1.0227 0.151 Uiso 0.255(14) 1 calc R U P B 2
H68E H 0.6735 0.6997 1.0240 0.151 Uiso 0.255(14) 1 calc R U P B 2
H68F H 0.7394 0.7381 1.0136 0.151 Uiso 0.255(14) 1 calc R U P B 2
O8 O 0.3714(3) 0.0632(4) 0.6442(2) 0.0707(16) Uani 1 1 d D U . . .
C69 C 0.3291(6) -0.0172(8) 0.6436(4) 0.076(3) Uani 0.797(15) 1 d D U P C 1
C70 C 0.3566(7) -0.0930(9) 0.6134(7) 0.098(4) Uani 0.797(15) 1 d D U P C 1
H70A H 0.3306 -0.1495 0.6113 0.146 Uiso 0.797(15) 1 calc R U P C 1
H70B H 0.3558 -0.0711 0.5775 0.146 Uiso 0.797(15) 1 calc R U P C 1
H70C H 0.4008 -0.1067 0.6321 0.146 Uiso 0.797(15) 1 calc R U P C 1
C71 C 0.2619(6) 0.0087(11) 0.6114(6) 0.080(4) Uani 0.797(15) 1 d D U P C 1
H71A H 0.2330 -0.0443 0.6105 0.119 Uiso 0.797(15) 1 calc R U P C 1
H71B H 0.2459 0.0621 0.6280 0.119 Uiso 0.797(15) 1 calc R U P C 1
H71C H 0.2638 0.0249 0.5751 0.119 Uiso 0.797(15) 1 calc R U P C 1
C72 C 0.3324(8) -0.0427(10) 0.7012(5) 0.108(5) Uani 0.797(15) 1 d D U P C 1
H72A H 0.3046 -0.0964 0.7024 0.162 Uiso 0.797(15) 1 calc R U P C 1
H72B H 0.3766 -0.0584 0.7191 0.162 Uiso 0.797(15) 1 calc R U P C 1
H72C H 0.3180 0.0102 0.7192 0.162 Uiso 0.797(15) 1 calc R U P C 1
C69X C 0.3382(15) -0.0249(17) 0.6282(12) 0.084(6) Uani 0.203(15) 1 d D U P C 2
C70X C 0.351(3) -0.050(3) 0.5740(16) 0.097(9) Uani 0.203(15) 1 d D U P C 2
H70D H 0.3293 -0.1091 0.5617 0.145 Uiso 0.203(15) 1 calc R U P C 2
H70E H 0.3339 -0.0010 0.5484 0.145 Uiso 0.203(15) 1 calc R U P C 2
H70F H 0.3969 -0.0568 0.5774 0.145 Uiso 0.203(15) 1 calc R U P C 2
C71X C 0.2665(15) -0.013(4) 0.625(2) 0.089(9) Uani 0.203(15) 1 d D U P C 2
H71D H 0.2445 -0.0723 0.6138 0.133 Uiso 0.203(15) 1 calc R U P C 2
H71E H 0.2600 0.0053 0.6592 0.133 Uiso 0.203(15) 1 calc R U P C 2
H71F H 0.2491 0.0347 0.5982 0.133 Uiso 0.203(15) 1 calc R U P C 2
C72X C 0.368(2) -0.095(2) 0.6714(18) 0.093(9) Uani 0.203(15) 1 d D U P C 2
H72D H 0.3478 -0.1562 0.6627 0.140 Uiso 0.203(15) 1 calc R U P C 2
H72E H 0.4142 -0.1008 0.6734 0.140 Uiso 0.203(15) 1 calc R U P C 2
H72F H 0.3618 -0.0743 0.7057 0.140 Uiso 0.203(15) 1 calc R U P C 2
C73 C 0.2706(12) 0.4341(15) 0.6101(12) 0.239(9) Uani 1 1 d . U . . .
H73A H 0.2630 0.3662 0.6071 0.287 Uiso 1 1 calc R U . . .
H73B H 0.3151 0.4472 0.6078 0.287 Uiso 1 1 calc R U . . .
Cl1 Cl 0.2124(5) 0.4976(9) 0.5581(6) 0.383(7) Uani 1 1 d . U . . .
Cl2 Cl 0.2567(7) 0.4757(11) 0.6674(6) 0.442(9) Uani 1 1 d . U . . .

loop_
_atom_site_aniso_label
_atom_site_aniso_U_11
_atom_site_aniso_U_22
_atom_site_aniso_U_33
_atom_site_aniso_U_23
_atom_site_aniso_U_13
_atom_site_aniso_U_12
V1 0.0589(9) 0.0601(10) 0.0582(9) -0.0133(7) 0.0184(7) -0.0044(7)
O1 0.061(4) 0.100(5) 0.082(4) 0.013(4) 0.015(3) -0.008(3)
V2 0.0494(9) 0.0599(10) 0.0687(10) -0.0044(7) 0.0100(7) -0.0042(7)
O7 0.071(4) 0.095(5) 0.079(4) -0.009(4) 0.019(3) -0.003(4)
O2 0.062(3) 0.064(4) 0.050(3) -0.011(3) 0.023(3) -0.013(3)
O3 0.059(3) 0.072(4) 0.051(3) -0.012(3) 0.022(3) 0.003(3)
O4 0.052(3) 0.062(4) 0.063(3) 0.006(3) 0.012(3) 0.000(3)
O5 0.048(3) 0.058(4) 0.057(3) 0.002(3) 0.007(2) -0.010(3)
C1 0.053(5) 0.047(5) 0.045(4) -0.012(4) 0.017(3) -0.007(4)
C2 0.051(5) 0.071(6) 0.047(4) 0.008(4) 0.010(4) -0.018(4)
C3 0.039(4) 0.072(6) 0.051(4) 0.010(4) 0.004(3) -0.001(4)
C4 0.043(5) 0.052(5) 0.051(4) 0.017(4) 0.013(3) 0.006(4)
C5 0.050(5) 0.040(5) 0.052(4) 0.004(3) 0.017(3) 0.001(3)
C6 0.048(4) 0.041(5) 0.048(4) 0.000(3) 0.017(3) -0.001(3)
C7 0.074(6) 0.079(7) 0.067(6) -0.015(5) 0.021(5) -0.025(5)
C8 0.112(9) 0.082(8) 0.091(7) -0.014(6) 0.037(6) -0.036(6)
C9 0.087(7) 0.094(8) 0.065(6) -0.021(5) 0.008(5) -0.031(6)
C10 0.062(6) 0.137(10) 0.090(7) -0.040(7) 0.022(5) -0.044(6)
C11 0.063(5) 0.055(5) 0.078(5) 0.007(4) 0.036(4) 0.011(3)
C12 0.080(8) 0.092(10) 0.097(8) 0.027(7) 0.037(6) 0.031(7)
C13 0.092(9) 0.057(8) 0.087(8) -0.001(6) 0.051(7) 0.007(6)
C14 0.077(7) 0.063(8) 0.122(10) -0.011(7) 0.037(6) 0.011(5)
C12X 0.065(7) 0.066(14) 0.082(13) 0.007(11) 0.040(7) 0.011(7)
C13X 0.072(12) 0.068(15) 0.082(7) 0.000(7) 0.037(7) 0.027(10)
C14X 0.059(13) 0.057(9) 0.096(13) 0.010(9) 0.043(11) 0.019(8)
C15 0.038(4) 0.041(4) 0.041(4) -0.010(3) 0.005(3) 0.005(3)
C16 0.044(4) 0.039(5) 0.062(5) -0.019(4) 0.011(4) -0.001(3)
C17 0.043(5) 0.067(6) 0.059(5) -0.006(4) 0.017(4) 0.000(4)
C18 0.048(5) 0.059(6) 0.060(5) 0.000(4) 0.012(4) -0.003(4)
C19 0.049(5) 0.057(5) 0.050(4) 0.001(4) 0.014(4) 0.007(4)
C20 0.054(5) 0.041(5) 0.047(4) -0.005(4) 0.014(3) 0.001(4)
C21 0.029(4) 0.063(6) 0.045(4) 0.003(4) 0.010(3) 0.002(3)
C22 0.076(6) 0.073(6) 0.052(5) -0.007(4) 0.033(4) -0.010(5)
C23 0.082(7) 0.122(9) 0.042(5) -0.017(5) 0.023(4) -0.014(6)
C24 0.103(8) 0.089(8) 0.089(7) -0.015(6) 0.061(6) -0.026(6)
C25 0.074(6) 0.082(7) 0.075(6) -0.015(5) 0.041(5) 0.007(5)
C26 0.073(5) 0.050(5) 0.078(5) -0.009(4) 0.030(4) -0.004(4)
C27 0.110(7) 0.071(6) 0.102(6) 0.002(5) 0.046(6) -0.014(5)
C28 0.098(6) 0.069(6) 0.083(5) -0.012(4) 0.016(4) -0.013(5)
C29 0.077(5) 0.059(6) 0.167(10) -0.027(6) 0.042(5) -0.004(4)
C30 0.043(4) 0.043(5) 0.062(5) 0.003(4) 0.020(4) 0.005(3)
C31 0.042(4) 0.038(4) 0.052(4) -0.008(3) 0.016(3) 0.001(3)
C32 0.035(4) 0.045(5) 0.055(5) 0.000(3) 0.011(3) 0.000(3)
C33 0.060(5) 0.070(6) 0.043(4) 0.004(4) 0.011(4) 0.001(4)
C34 0.039(4) 0.088(7) 0.048(4) 0.010(4) 0.017(3) 0.001(4)
C35 0.040(4) 0.056(5) 0.063(5) -0.001(4) 0.008(4) -0.008(4)
C36 0.048(5) 0.055(5) 0.051(4) -0.008(4) 0.019(3) 0.006(4)
C37 0.042(4) 0.056(6) 0.060(5) -0.008(4) 0.007(4) 0.003(4)
C38 0.041(5) 0.065(6) 0.076(6) -0.003(5) 0.016(4) -0.011(4)
C39 0.050(5) 0.091(8) 0.066(5) -0.010(5) 0.030(4) -0.006(5)
C40 0.056(5) 0.072(6) 0.063(5) -0.004(4) 0.024(4) -0.012(4)
C41 0.050(5) 0.059(6) 0.056(5) 0.008(4) 0.012(4) -0.001(4)
C42 0.038(4) 0.050(5) 0.059(5) -0.002(4) 0.003(3) -0.004(4)
C43 0.064(6) 0.068(6) 0.070(6) 0.011(5) 0.023(4) -0.012(5)
C44 0.064(6) 0.103(8) 0.099(8) 0.018(6) 0.033(5) -0.009(6)
C45 0.085(7) 0.080(7) 0.080(6) 0.021(5) 0.035(5) 0.008(5)
C46 0.088(7) 0.102(8) 0.084(7) -0.004(6) 0.046(6) -0.010(6)
C47 0.109(6) 0.075(6) 0.083(5) -0.021(4) 0.059(5) -0.019(5)
C48 0.202(11) 0.089(8) 0.152(9) -0.047(7) 0.132(9) -0.045(8)
C49 0.113(8) 0.066(6) 0.117(6) -0.016(5) 0.053(5) -0.003(5)
C50 0.126(6) 0.073(7) 0.073(6) -0.011(5) 0.039(5) -0.028(5)
C51 0.037(4) 0.042(5) 0.064(5) -0.011(4) 0.009(3) -0.003(3)
C52 0.043(4) 0.057(6) 0.055(5) -0.004(4) 0.003(4) 0.000(4)
C53 0.043(4) 0.069(6) 0.049(4) 0.005(4) 0.006(3) 0.004(4)
C54 0.054(5) 0.051(5) 0.057(5) 0.002(4) 0.009(4) 0.000(4)
C55 0.044(5) 0.058(6) 0.055(5) -0.014(4) 0.009(4) -0.008(4)
C56 0.036(4) 0.055(5) 0.053(4) 0.003(4) 0.012(3) 0.003(4)
C57 0.071(6) 0.065(6) 0.067(6) -0.008(5) 0.015(4) -0.011(5)
C58 0.083(7) 0.099(8) 0.083(7) -0.007(6) -0.013(6) -0.019(6)
C59 0.106(9) 0.104(9) 0.065(6) -0.014(6) -0.009(6) -0.024(6)
C60 0.112(9) 0.085(8) 0.074(7) -0.027(6) 0.004(6) -0.005(6)
C61 0.074(5) 0.060(5) 0.063(4) 0.008(4) 0.016(4) 0.005(4)
C62 0.073(5) 0.079(7) 0.070(5) 0.017(4) 0.016(4) 0.015(5)
C63 0.078(5) 0.089(7) 0.089(7) 0.016(6) 0.016(4) 0.000(5)
C64 0.143(9) 0.057(6) 0.071(5) 0.015(4) 0.032(5) 0.022(6)
O6 0.087(4) 0.063(4) 0.085(4) -0.017(3) 0.031(3) -0.005(3)
C65 0.069(6) 0.067(6) 0.067(6) -0.019(4) 0.017(4) 0.013(5)
C66 0.133(12) 0.075(6) 0.094(9) -0.010(6) 0.010(8) 0.016(6)
C67 0.088(7) 0.133(11) 0.106(10) -0.039(8) 0.038(6) -0.006(7)
C68 0.075(7) 0.082(9) 0.075(6) -0.010(5) 0.021(5) 0.006(6)
C65X 0.106(12) 0.065(8) 0.097(11) -0.023(8) 0.031(10) 0.001(7)
C66X 0.102(16) 0.062(9) 0.094(16) -0.019(11) 0.024(13) 0.002(10)
C67X 0.106(11) 0.075(16) 0.117(18) -0.019(13) 0.035(10) 0.005(9)
C68X 0.119(18) 0.093(17) 0.095(10) -0.023(8) 0.033(10) 0.003(14)
O8 0.077(4) 0.059(4) 0.074(4) 0.001(3) 0.012(3) -0.007(3)
C69 0.090(6) 0.055(5) 0.077(6) -0.002(4) 0.012(5) -0.015(4)
C70 0.105(9) 0.068(7) 0.115(9) -0.021(6) 0.015(7) -0.008(6)
C71 0.082(5) 0.075(9) 0.084(7) 0.006(6) 0.024(5) -0.021(5)
C72 0.157(12) 0.078(9) 0.082(6) 0.006(5) 0.016(6) -0.029(8)
C69X 0.091(11) 0.062(8) 0.100(12) -0.010(7) 0.022(10) -0.013(8)
C70X 0.105(19) 0.083(18) 0.102(12) -0.019(10) 0.025(12) -0.013(14)
C71X 0.090(10) 0.070(19) 0.10(2) -0.011(15) 0.021(10) -0.015(9)
C72X 0.106(17) 0.063(10) 0.108(15) -0.005(11) 0.020(13) -0.011(11)
C73 0.201(18) 0.158(17) 0.391(18) 0.008(13) 0.134(14) 0.085(14)
Cl1 0.274(10) 0.367(13) 0.539(16) 0.172(12) 0.160(11) 0.103(9)
Cl2 0.386(16) 0.50(2) 0.443(15) -0.110(13) 0.099(12) 0.179(15)

loop_
_atom_type_symbol
_atom_type_description
_atom_type_scat_dispersion_real
_atom_type_scat_dispersion_imag
_atom_type_scat_source
C C 0.0032 0.0016 'International Tables Vol C Tables 4.2.6.8 and 6.1.1.4'
H H 0.0000 0.0000 'International Tables Vol C Tables 4.2.6.8 and 6.1.1.4'
O O 0.0106 0.0058 'International Tables Vol C Tables 4.2.6.8 and 6.1.1.4'
V V 0.2945 0.5062 'International Tables Vol C Tables 4.2.6.8 and 6.1.1.4'
Cl Cl 0.1435 0.1514 'International Tables Vol C Tables 4.2.6.8 and 6.1.1.4'

loop_
_geom_angle_atom_site_label_1
_geom_angle_atom_site_label_2
_geom_angle_atom_site_label_3
_geom_angle
O1 V1 O6 111.2(3)
O1 V1 O3 107.6(3)
O6 V1 O3 107.0(3)
O1 V1 O2 108.1(3)
O6 V1 O2 108.9(3)
O3 V1 O2 114.0(2)
O7 V2 O8 113.9(3)
O7 V2 O4 106.3(3)
O8 V2 O4 107.8(3)
O7 V2 O5 107.7(3)
O8 V2 O5 109.5(3)
O4 V2 O5 111.7(2)
C1 O2 V1 131.9(5)
C16 O3 V1 134.5(5)
C37 O4 V2 127.5(5)
C51 O5 V2 127.9(5)
C6 C1 O2 116.7(6)
C6 C1 C2 122.9(7)
O2 C1 C2 120.1(7)
C3 C2 C1 114.7(7)
C3 C2 C7 122.1(8)
C1 C2 C7 123.1(8)
C4 C3 C2 124.7(7)
C5 C4 C3 117.4(7)
C5 C4 C11 122.1(7)
C3 C4 C11 120.5(7)
C4 C5 C6 121.7(7)
C1 C6 C5 118.3(7)
C1 C6 C15 121.4(6)
C5 C6 C15 120.2(6)
C10 C7 C2 112.9(8)
C10 C7 C8 106.7(9)
C2 C7 C8 109.9(8)
C10 C7 C9 108.6(8)
C2 C7 C9 110.3(7)
C8 C7 C9 108.4(8)
C14X C11 C12X 108.5(14)
C13 C11 C14 109.1(9)
C14X C11 C13X 111.2(14)
C12X C11 C13X 107.4(13)
C14X C11 C4 110.8(11)
C13 C11 C4 110.7(8)
C12X C11 C4 110.0(12)
C14 C11 C4 112.7(8)
C13X C11 C4 108.9(11)
C13 C11 C12 109.0(9)
C14 C11 C12 104.7(10)
C4 C11 C12 110.5(8)
C30 C15 C6 114.5(6)
C30 C15 C21 113.0(6)
C6 C15 C21 111.2(5)
O3 C16 C17 121.3(7)
O3 C16 C21 116.8(7)
C17 C16 C21 121.7(7)
C18 C17 C16 115.9(7)
C18 C17 C22 122.2(7)
C16 C17 C22 121.8(7)
C17 C18 C19 124.0(8)
C20 C19 C18 116.8(7)
C20 C19 C26 120.9(7)
C18 C19 C26 122.2(7)
C21 C20 C19 122.9(7)
C20 C21 C16 118.5(7)
C20 C21 C15 120.9(6)
C16 C21 C15 120.5(7)
C23 C22 C24 107.3(8)
C23 C22 C25 110.9(8)
C24 C22 C25 107.9(8)
C23 C22 C17 111.9(7)
C24 C22 C17 110.2(7)
C25 C22 C17 108.6(7)
C29 C26 C19 109.6(7)
C29 C26 C27 111.6(9)
C19 C26 C27 113.4(7)
C29 C26 C28 109.8(9)
C19 C26 C28 108.0(7)
C27 C26 C28 104.3(8)
C35 C30 C31 118.7(7)
C35 C30 C15 121.3(7)
C31 C30 C15 119.6(7)
C30 C31 C32 122.1(7)
C31 C32 C33 117.6(7)
C31 C32 C36 118.5(6)
C33 C32 C36 123.8(7)
C34 C33 C32 121.5(7)
C33 C34 C35 118.7(7)
C30 C35 C34 121.2(7)
C42 C36 C32 111.9(6)
C42 C36 C56 110.8(6)
C32 C36 C56 114.7(6)
O4 C37 C38 120.9(8)
O4 C37 C42 116.8(7)
C38 C37 C42 122.3(8)
C39 C38 C37 116.0(8)
C39 C38 C43 121.2(8)
C37 C38 C43 122.8(8)
C38 C39 C40 124.8(8)
C41 C40 C39 115.8(8)
C41 C40 C47 119.9(8)
C39 C40 C47 124.1(8)
C40 C41 C42 123.5(8)
C41 C42 C37 117.5(7)
C41 C42 C36 121.4(7)
C37 C42 C36 121.0(7)
C45 C43 C46 107.9(8)
C45 C43 C44 111.7(8)
C46 C43 C44 106.2(8)
C45 C43 C38 110.7(7)
C46 C43 C38 110.7(8)
C44 C43 C38 109.6(7)
C50 C47 C48 109.6(10)
C50 C47 C40 109.4(9)
C48 C47 C40 112.3(8)
C50 C47 C49 108.1(8)
C48 C47 C49 108.1(10)
C40 C47 C49 109.2(8)
O5 C51 C56 118.3(7)
O5 C51 C52 121.0(6)
C56 C51 C52 120.7(7)
C53 C52 C51 115.3(7)
C53 C52 C57 121.4(7)
C51 C52 C57 123.3(7)
C54 C53 C52 124.7(7)
C53 C54 C55 117.4(7)
C53 C54 C61 122.0(7)
C55 C54 C61 120.5(7)
C56 C55 C54 121.9(7)
C55 C56 C51 119.9(7)
C55 C56 C36 119.7(7)
C51 C56 C36 120.3(7)
C59 C57 C52 113.3(8)
C59 C57 C60 106.5(8)
C52 C57 C60 112.0(8)
C59 C57 C58 105.3(8)
C52 C57 C58 110.6(8)
C60 C57 C58 108.8(9)
C62 C61 C64 108.0(8)
C62 C61 C54 112.4(7)
C64 C61 C54 109.2(7)
C62 C61 C63 108.5(7)
C64 C61 C63 109.9(8)
C54 C61 C63 108.9(7)
C65 O6 V1 140.5(6)
C65X O6 V1 161.7(12)
O6 C65 C67 107.5(10)
O6 C65 C68 110.7(9)
C67 C65 C68 110.8(11)
O6 C65 C66 104.1(9)
C67 C65 C66 114.1(12)
C68 C65 C66 109.5(11)
O6 C65X C67X 111(2)
O6 C65X C68X 107.4(19)
C67X C65X C68X 114(2)
O6 C65X C66X 105.4(17)
C67X C65X C66X 111(2)
C68X C65X C66X 108(2)
C69X O8 V2 150.6(14)
C69 O8 V2 141.8(7)
O8 C69 C72 107.0(9)
O8 C69 C71 108.3(9)
C72 C69 C71 114.3(11)
O8 C69 C70 104.7(9)
C72 C69 C70 113.2(12)
C71 C69 C70 108.7(10)
O8 C69X C71X 110(2)
O8 C69X C72X 105.8(19)
C71X C69X C72X 111(2)
O8 C69X C70X 106.6(19)
C71X C69X C70X 111(2)
C72X C69X C70X 112(3)
Cl2 C73 Cl1 103.7(11)

loop_
_geom_bond_atom_site_label_1
_geom_bond_atom_site_label_2
_geom_bond_distance
V1 O1 1.577(6)
V1 O6 1.736(6)
V1 O3 1.790(6)
V1 O2 1.806(5)
V2 O7 1.572(7)
V2 O8 1.735(6)
V2 O4 1.792(6)
V2 O5 1.796(5)
O2 C1 1.413(9)
O3 C16 1.394(9)
O4 C37 1.397(9)
O5 C51 1.382(9)
C1 C6 1.390(10)
C1 C2 1.413(11)
C2 C3 1.409(12)
C2 C7 1.551(12)
C3 C4 1.388(11)
C4 C5 1.387(10)
C4 C11 1.545(11)
C5 C6 1.403(10)
C6 C15 1.533(10)
C7 C10 1.542(14)
C7 C8 1.560(15)
C7 C9 1.563(13)
C11 C14X 1.505(15)
C11 C13 1.516(14)
C11 C12X 1.536(15)
C11 C14 1.538(13)
C11 C13X 1.540(19)
C11 C12 1.547(13)
C15 C30 1.526(10)
C15 C21 1.546(10)
C16 C17 1.409(11)
C16 C21 1.423(10)
C17 C18 1.393(11)
C17 C22 1.558(11)
C18 C19 1.417(11)
C19 C20 1.381(11)
C19 C26 1.527(12)
C20 C21 1.371(10)
C22 C23 1.531(12)
C22 C24 1.547(12)
C22 C25 1.555(13)
C26 C29 1.512(13)
C26 C27 1.545(13)
C26 C28 1.573(13)
C30 C35 1.381(11)
C30 C31 1.396(10)
C31 C32 1.399(10)
C32 C33 1.401(11)
C32 C36 1.529(10)
C33 C34 1.396(11)
C34 C35 1.403(11)
C36 C42 1.527(10)
C36 C56 1.554(10)
C37 C38 1.404(12)
C37 C42 1.425(11)
C38 C39 1.380(12)
C38 C43 1.561(12)
C39 C40 1.430(12)
C40 C41 1.378(11)
C40 C47 1.533(13)
C41 C42 1.395(11)
C43 C45 1.515(13)
C43 C46 1.546(13)
C43 C44 1.560(13)
C47 C50 1.525(15)
C47 C48 1.533(14)
C47 C49 1.544(15)
C51 C56 1.406(10)
C51 C52 1.439(11)
C52 C53 1.402(11)
C52 C57 1.516(11)
C53 C54 1.387(11)
C54 C55 1.395(11)
C54 C61 1.547(12)
C55 C56 1.373(11)
C57 C59 1.516(13)
C57 C60 1.542(14)
C57 C58 1.544(14)
C61 C62 1.519(12)
C61 C64 1.535(13)
C61 C63 1.559(14)
O6 C65 1.454(12)
O6 C65X 1.46(2)
C65 C67 1.489(18)
C65 C68 1.510(13)
C65 C66 1.532(15)
C65X C67X 1.49(2)
C65X C68X 1.515(18)
C65X C66X 1.530(18)
O8 C69X 1.46(2)
O8 C69 1.468(12)
C69 C72 1.526(13)
C69 C71 1.533(16)
C69 C70 1.539(14)
C69X C71X 1.53(2)
C69X C72X 1.536(18)
C69X C70X 1.536(19)
C73 Cl2 1.69(3)
C73 Cl1 1.85(3)

loop_
_geom_hbond_atom_site_label_D
_geom_hbond_atom_site_label_H
_geom_hbond_atom_site_label_A
_geom_hbond_distance_DH
_geom_hbond_distance_HA
_geom_hbond_distance_DA
_geom_hbond_angle_DHA
C73 H73A O7 0.99 2.23 3.09(2) 143.8

loop_
_geom_torsion_atom_site_label_1
_geom_torsion_atom_site_label_2
_geom_torsion_atom_site_label_3
_geom_torsion_atom_site_label_4
_geom_torsion
O1 V1 O2 C1 63.4(7)
O6 V1 O2 C1 -175.6(6)
O3 V1 O2 C1 -56.1(7)
O1 V1 O3 C16 -64.6(7)
O6 V1 O3 C16 175.8(6)
O2 V1 O3 C16 55.3(7)
O7 V2 O4 C37 -44.2(7)
O8 V2 O4 C37 -166.7(6)
O5 V2 O4 C37 72.9(6)
O7 V2 O5 C51 44.1(6)
O8 V2 O5 C51 168.4(5)
O4 V2 O5 C51 -72.2(6)
V1 O2 C1 C6 66.6(9)
V1 O2 C1 C2 -119.7(7)
C6 C1 C2 C3 -5.8(11)
O2 C1 C2 C3 -179.0(7)
C6 C1 C2 C7 172.1(7)
O2 C1 C2 C7 -1.2(11)
C1 C2 C3 C4 2.0(11)
C7 C2 C3 C4 -175.9(7)
C2 C3 C4 C5 0.6(11)
C2 C3 C4 C11 -179.8(7)
C3 C4 C5 C6 0.3(10)
C11 C4 C5 C6 -179.3(7)
O2 C1 C6 C5 -179.7(6)
C2 C1 C6 C5 6.8(11)
O2 C1 C6 C15 -1.6(10)
C2 C1 C6 C15 -175.1(7)
C4 C5 C6 C1 -3.8(11)
C4 C5 C6 C15 178.0(6)
C3 C2 C7 C10 3.9(12)
C1 C2 C7 C10 -173.8(8)
C3 C2 C7 C8 122.9(9)
C1 C2 C7 C8 -54.9(10)
C3 C2 C7 C9 -117.8(9)
C1 C2 C7 C9 64.5(11)
C5 C4 C11 C14X -67.6(14)
C3 C4 C11 C14X 112.8(14)
C5 C4 C11 C13 119.4(9)
C3 C4 C11 C13 -60.2(11)
C5 C4 C11 C12X 172.5(12)
C3 C4 C11 C12X -7.1(14)
C5 C4 C11 C14 -3.0(12)
C3 C4 C11 C14 177.4(9)
C5 C4 C11 C13X 55.0(14)
C3 C4 C11 C13X -124.6(13)
C5 C4 C11 C12 -119.8(9)
C3 C4 C11 C12 60.6(11)
C1 C6 C15 C30 130.1(7)
C5 C6 C15 C30 -51.9(9)
C1 C6 C15 C21 -100.5(8)
C5 C6 C15 C21 77.6(8)
V1 O3 C16 C17 122.1(7)
V1 O3 C16 C21 -62.6(9)
O3 C16 C17 C18 178.7(6)
C21 C16 C17 C18 3.6(11)
O3 C16 C17 C22 1.0(11)
C21 C16 C17 C22 -174.1(7)
C16 C17 C18 C19 -2.7(11)
C22 C17 C18 C19 175.0(7)
C17 C18 C19 C20 1.7(11)
C17 C18 C19 C26 -174.2(8)
C18 C19 C20 C21 -1.7(11)
C26 C19 C20 C21 174.3(7)
C19 C20 C21 C16 2.7(11)
C19 C20 C21 C15 -173.7(7)
O3 C16 C21 C20 -179.0(6)
C17 C16 C21 C20 -3.7(11)
O3 C16 C21 C15 -2.5(9)
C17 C16 C21 C15 172.7(7)
C30 C15 C21 C20 48.7(9)
C6 C15 C21 C20 -81.6(8)
C30 C15 C21 C16 -127.7(7)
C6 C15 C21 C16 102.1(7)
C18 C17 C22 C23 120.6(9)
C16 C17 C22 C23 -61.8(11)
C18 C17 C22 C24 1.2(11)
C16 C17 C22 C24 178.8(8)
C18 C17 C22 C25 -116.7(9)
C16 C17 C22 C25 60.8(10)
C20 C19 C26 C29 58.5(11)
C18 C19 C26 C29 -125.7(9)
C20 C19 C26 C27 -176.1(8)
C18 C19 C26 C27 -0.3(12)
C20 C19 C26 C28 -61.0(10)
C18 C19 C26 C28 114.8(9)
C6 C15 C30 C35 -25.4(10)
C21 C15 C30 C35 -153.9(7)
C6 C15 C30 C31 161.2(6)
C21 C15 C30 C31 32.7(9)
C35 C30 C31 C32 0.7(11)
C15 C30 C31 C32 174.3(6)
C30 C31 C32 C33 -0.3(11)
C30 C31 C32 C36 176.0(7)
C31 C32 C33 C34 1.9(12)
C36 C32 C33 C34 -174.2(8)
C32 C33 C34 C35 -3.8(13)
C31 C30 C35 C34 -2.7(12)
C15 C30 C35 C34 -176.1(7)
C33 C34 C35 C30 4.2(12)
C31 C32 C36 C42 36.0(9)
C33 C32 C36 C42 -147.9(7)
C31 C32 C36 C56 163.3(6)
C33 C32 C36 C56 -20.7(11)
V2 O4 C37 C38 112.7(7)
V2 O4 C37 C42 -68.2(8)
O4 C37 C38 C39 -177.1(7)
C42 C37 C38 C39 3.9(11)
O4 C37 C38 C43 4.6(12)
C42 C37 C38 C43 -174.4(7)
C37 C38 C39 C40 -1.5(13)
C43 C38 C39 C40 176.8(8)
C38 C39 C40 C41 -1.2(13)
C38 C39 C40 C47 -176.0(9)
C39 C40 C41 C42 1.7(12)
C47 C40 C41 C42 176.7(8)
C40 C41 C42 C37 0.6(11)
C40 C41 C42 C36 -176.7(7)
O4 C37 C42 C41 177.5(6)
C38 C37 C42 C41 -3.5(11)
O4 C37 C42 C36 -5.2(10)
C38 C37 C42 C36 173.8(7)
C32 C36 C42 C41 48.8(9)
C56 C36 C42 C41 -80.5(9)
C32 C36 C42 C37 -128.4(7)
C56 C36 C42 C37 102.3(8)
C39 C38 C43 C45 -124.3(9)
C37 C38 C43 C45 53.9(11)
C39 C38 C43 C46 -4.7(11)
C37 C38 C43 C46 173.5(8)
C39 C38 C43 C44 112.0(9)
C37 C38 C43 C44 -69.8(10)
C41 C40 C47 C50 -60.9(11)
C39 C40 C47 C50 113.7(10)
C41 C40 C47 C48 177.2(10)
C39 C40 C47 C48 -8.3(15)
C41 C40 C47 C49 57.3(12)
C39 C40 C47 C49 -128.1(9)
V2 O5 C51 C56 67.8(8)
V2 O5 C51 C52 -110.8(7)
O5 C51 C52 C53 175.3(7)
C56 C51 C52 C53 -3.3(11)
O5 C51 C52 C57 -6.1(12)
C56 C51 C52 C57 175.2(8)
C51 C52 C53 C54 1.2(12)
C57 C52 C53 C54 -177.4(8)
C52 C53 C54 C55 1.0(12)
C52 C53 C54 C61 178.1(8)
C53 C54 C55 C56 -1.1(12)
C61 C54 C55 C56 -178.3(7)
C54 C55 C56 C51 -1.0(11)
C54 C55 C56 C36 179.5(7)
O5 C51 C56 C55 -175.4(7)
C52 C51 C56 C55 3.3(11)
O5 C51 C56 C36 4.1(10)
C52 C51 C56 C36 -177.2(7)
C42 C36 C56 C55 78.2(9)
C32 C36 C56 C55 -49.6(9)
C42 C36 C56 C51 -101.2(8)
C32 C36 C56 C51 131.0(7)
C53 C52 C57 C59 6.4(12)
C51 C52 C57 C59 -172.1(9)
C53 C52 C57 C60 126.9(9)
C51 C52 C57 C60 -51.5(11)
C53 C52 C57 C58 -111.5(9)
C51 C52 C57 C58 70.1(11)
C53 C54 C61 C62 13.3(12)
C55 C54 C61 C62 -169.7(8)
C53 C54 C61 C64 133.2(9)
C55 C54 C61 C64 -49.8(11)
C53 C54 C61 C63 -106.9(9)
C55 C54 C61 C63 70.2(10)
O1 V1 O6 C65 -13.2(11)
O3 V1 O6 C65 104.0(10)
O2 V1 O6 C65 -132.3(10)
O1 V1 O6 C65X 13(4)
O3 V1 O6 C65X 131(4)
O2 V1 O6 C65X -106(4)
V1 O6 C65 C67 -84.5(12)
V1 O6 C65 C68 36.6(16)
V1 O6 C65 C66 154.2(10)
V1 O6 C65X C67X -142(3)
V1 O6 C65X C68X -17(5)
V1 O6 C65X C66X 98(4)
O7 V2 O8 C69X 21(3)
O4 V2 O8 C69X 139(3)
O5 V2 O8 C69X -99(3)
O7 V2 O8 C69 -10.6(10)
O4 V2 O8 C69 107.1(9)
O5 V2 O8 C69 -131.2(9)
V2 O8 C69 C72 -88.4(13)
V2 O8 C69 C71 35.4(14)
V2 O8 C69 C70 151.2(9)
V2 O8 C69X C71X -29(4)
V2 O8 C69X C72X -149(3)
V2 O8 C69X C70X 92(4)
